data_7243604
loop_
_publ_author_name
'Dailey, Maegan'
'Besson, Claire'

_publ_section_title
;
 Selective crystallization of four bis(phthalocyaninato)lanthanoid(iii)
 polymorphs
;
_journal_issue 40
_journal_name_full CrystEngComm
_journal_page_first 7151
_journal_page_last 7161
_journal_paper_doi 10.1039/D1CE00936B
_journal_volume 23
_journal_year 2021
_chemical_formula_moiety 'C64 H32 Gd N16'
_chemical_formula_sum 'C64 H32 Gd N16'
_chemical_formula_weight 1182.30
_chemical_name_common bis(phthalocyaninato)-gadolinium
_chemical_name_systematic (phthalocyaninato)-(phthalocyaninato-radical)-gadolinium(III)
_space_group_crystal_system monoclinic
_space_group_IT_number 15
_space_group_name_Hall '-C 2yc'
_space_group_name_H-M_alt 'C 1 2/c 1'
_atom_sites_solution_hydrogens geom
_audit_creation_method SHELXL-2018/3
_audit_update_record
;
2021-09-09 deposited with the CCDC.	2021-09-24 downloaded from the CCDC.
;
_cell_angle_alpha 90
_cell_angle_beta 115.688(4)
_cell_angle_gamma 90
_cell_formula_units_Z 4
_cell_length_a 28.125(3)
_cell_length_b 14.1663(14)
_cell_length_c 13.1416(14)
_cell_measurement_reflns_used 7237
_cell_measurement_temperature 100(2)
_cell_measurement_theta_max 60.984
_cell_measurement_theta_min 5.242
_cell_volume 4718.5(9)
_computing_cell_refinement 'APEX3 v2019.1-0 (Bruker AXS)'
_computing_data_collection 'Bruker Instrument Service V6.2.132'
_computing_data_reduction 'SAINT V8.40A (Bruker Nano, Inc., 2019)'
_computing_molecular_graphics 'shelXle (C.B. Huebschle)'
_computing_structure_refinement 'SHELXL-2018/3 (Sheldrick, 2018)'
_computing_structure_solution 'SHELXT 2014/5 (Sheldrick, 2014)'
_diffrn_ambient_temperature 100(2)
_diffrn_measured_fraction_theta_full 0.999
_diffrn_measured_fraction_theta_max 0.979
_diffrn_measurement_device_type 'Bruker D8 Quest'
_diffrn_measurement_method '\w scans'
_diffrn_radiation_probe x-ray
_diffrn_radiation_type MoK\a
_diffrn_radiation_wavelength 0.71073
_diffrn_reflns_av_R_equivalents 0.0597
_diffrn_reflns_av_unetI/netI 0.0590
_diffrn_reflns_Laue_measured_fraction_full 0.999
_diffrn_reflns_Laue_measured_fraction_max 0.979
_diffrn_reflns_limit_h_max 39
_diffrn_reflns_limit_h_min -40
_diffrn_reflns_limit_k_max 20
_diffrn_reflns_limit_k_min -20
_diffrn_reflns_limit_l_max 18
_diffrn_reflns_limit_l_min -16
_diffrn_reflns_number 30029
_diffrn_reflns_point_group_measured_fraction_full 0.999
_diffrn_reflns_point_group_measured_fraction_max 0.979
_diffrn_reflns_theta_full 25.242
_diffrn_reflns_theta_max 30.537
_diffrn_reflns_theta_min 2.115
_diffrn_source 'microfocus sealed tube'
_exptl_absorpt_coefficient_mu 1.472
_exptl_absorpt_correction_type multi-scan
_exptl_absorpt_process_details 'SADABS-2016/2, G. Sheldrick'
_exptl_crystal_colour 'dark green'
_exptl_crystal_density_diffrn 1.664
_exptl_crystal_description block
_exptl_crystal_F_000 2368
_exptl_crystal_recrystallization_method 'slow evaporation from chloroform'
_exptl_crystal_size_max 0.193
_exptl_crystal_size_mid 0.191
_exptl_crystal_size_min 0.050
_exptl_transmission_factor_max 0.929
_exptl_transmission_factor_min 0.760
_refine_diff_density_max 1.292
_refine_diff_density_min -4.787
_refine_diff_density_rms 0.148
_refine_ls_extinction_method none
_refine_ls_goodness_of_fit_ref 1.200
_refine_ls_hydrogen_treatment constr
_refine_ls_matrix_type full
_refine_ls_number_parameters 366
_refine_ls_number_reflns 7086
_refine_ls_number_restraints 0
_refine_ls_restrained_S_all 1.200
_refine_ls_R_factor_all 0.0622
_refine_ls_R_factor_gt 0.0512
_refine_ls_shift/su_max 0.000
_refine_ls_shift/su_mean 0.000
_refine_ls_structure_factor_coef Fsqd
_refine_ls_weighting_details 'w=1/[\s^2^(Fo^2^)+(0.1000P)^2^] where P=(Fo^2^+2Fc^2^)/3'
_refine_ls_weighting_scheme calc
_refine_ls_wR_factor_gt 0.0955
_refine_ls_wR_factor_ref 0.0984
_reflns_Friedel_coverage 0.000
_reflns_number_gt 6304
_reflns_number_total 7086
_reflns_threshold_expression 'I > 2\s(I)'
_cod_data_source_file d1ce00936b2.cif
_cod_data_source_block GdPc2_C2c
_cod_depositor_comments 'Adding full bibliography for 7243585--7243607.cif.'
_cod_original_cell_volume 4718.5(8)
_cod_original_sg_symbol_H-M 'C 2/c'
_cod_database_code 7243604
_shelx_shelxl_version_number 2018/3
_shelx_space_group_comment
;
The symmetry employed for this shelxl refinement is uniquely defined
by the following loop, which should always be used as a source of
symmetry information in preference to the above space-group names.
They are only intended as comments.
;

loop_
_space_group_symop_operation_xyz
'x, y, z'
'-x, y, -z+1/2'
'x+1/2, y+1/2, z'
'-x+1/2, y+1/2, -z+1/2'
'-x, -y, -z'
'x, -y, z-1/2'
'-x+1/2, -y+1/2, -z'
'x+1/2, -y+1/2, z-1/2'

loop_
_atom_site_label
_atom_site_type_symbol
_atom_site_fract_x
_atom_site_fract_y
_atom_site_fract_z
_atom_site_U_iso_or_equiv
_atom_site_adp_type
_atom_site_occupancy
_atom_site_site_symmetry_order
_atom_site_calc_flag
_atom_site_refinement_flags_posn
_atom_site_refinement_flags_adp
_atom_site_refinement_flags_occupancy
_atom_site_disorder_assembly
_atom_site_disorder_group
Gd01 Gd 0.500000 0.40839(2) 0.250000 0.01110(6) Uani 1 2 d S T P . .
N1 N 0.46017(11) 0.1858(2) 0.3461(2) 0.0171(6) Uani 1 1 d . . . . .
C1 C 0.42614(14) 0.2579(3) 0.3200(3) 0.0185(7) Uani 1 1 d . . . . .
C2 C 0.37005(14) 0.2453(3) 0.2912(3) 0.0188(7) Uani 1 1 d . . . . .
N2 N 0.43675(11) 0.3521(2) 0.3165(2) 0.0158(6) Uani 1 1 d . . . . .
N3 N 0.38491(11) 0.4944(2) 0.2907(3) 0.0178(6) Uani 1 1 d . . . . .
C3 C 0.33957(15) 0.1659(3) 0.2795(3) 0.0228(8) Uani 1 1 d . . . . .
H3 H 0.354746 0.104608 0.293290 0.027 Uiso 1 1 calc R U . . .
N4 N 0.47649(11) 0.5353(2) 0.3448(2) 0.0153(6) Uani 1 1 d . . . . .
C4 C 0.28573(15) 0.1790(3) 0.2466(3) 0.0273(9) Uani 1 1 d . . . . .
H4 H 0.264006 0.125829 0.240148 0.033 Uiso 1 1 calc R U . . .
C5 C 0.26345(15) 0.2683(3) 0.2231(3) 0.0273(9) Uani 1 1 d . . . . .
H5 H 0.226448 0.274977 0.197880 0.033 Uiso 1 1 calc R U . . .
N5 N 0.55591(11) 0.6302(2) 0.4084(2) 0.0167(6) Uani 1 1 d . . . . .
C6 C 0.29420(14) 0.3486(3) 0.2358(3) 0.0223(8) Uani 1 1 d . . . . .
H6 H 0.278953 0.409820 0.220443 0.027 Uiso 1 1 calc R U . . .
N6 N 0.57762(11) 0.4636(2) 0.4116(2) 0.0160(6) Uani 1 1 d . . . . .
N7 N 0.63082(11) 0.3207(2) 0.4573(2) 0.0172(6) Uani 1 1 d . . . . .
C7 C 0.34793(14) 0.3354(3) 0.2718(3) 0.0186(7) Uani 1 1 d . . . . .
C8 C 0.39127(13) 0.4013(3) 0.2932(3) 0.0173(7) Uani 1 1 d . . . . .
N8 N 0.53811(11) 0.2792(2) 0.3824(2) 0.0168(6) Uani 1 1 d . . . . .
C9 C 0.42465(14) 0.5550(3) 0.3164(3) 0.0179(7) Uani 1 1 d . . . . .
C12 C 0.37806(15) 0.8091(3) 0.2782(3) 0.0236(8) Uani 1 1 d . . . . .
H12 H 0.347865 0.848699 0.254401 0.028 Uiso 1 1 calc R U . . .
C11 C 0.37179(15) 0.7118(3) 0.2810(3) 0.0224(8) Uani 1 1 d . . . . .
H11 H 0.338071 0.684076 0.260026 0.027 Uiso 1 1 calc R U . . .
C10 C 0.41712(14) 0.6571(3) 0.3159(3) 0.0185(7) Uani 1 1 d . . . . .
C13 C 0.42764(16) 0.8501(3) 0.3095(4) 0.0264(8) Uani 1 1 d . . . . .
H13 H 0.430435 0.916655 0.305071 0.032 Uiso 1 1 calc R U . . .
C14 C 0.47300(15) 0.7948(3) 0.3472(3) 0.0229(8) Uani 1 1 d . . . . .
H14 H 0.506826 0.822716 0.370561 0.028 Uiso 1 1 calc R U . . .
C15 C 0.46725(14) 0.6976(3) 0.3496(3) 0.0184(7) Uani 1 1 d . . . . .
C16 C 0.50371(14) 0.6182(3) 0.3706(3) 0.0176(7) Uani 1 1 d . . . . .
C17 C 0.58956(14) 0.5577(3) 0.4293(3) 0.0189(7) Uani 1 1 d . . . . .
C18 C 0.64700(13) 0.5713(2) 0.4751(3) 0.0175(7) Uani 1 1 d . . . . .
C19 C 0.67854(15) 0.6497(3) 0.5008(3) 0.0216(8) Uani 1 1 d . . . . .
H19 H 0.664001 0.711431 0.490713 0.026 Uiso 1 1 calc R U . . .
C20 C 0.73286(15) 0.6355(3) 0.5422(3) 0.0252(8) Uani 1 1 d . . . . .
H20 H 0.755649 0.688755 0.561560 0.030 Uiso 1 1 calc R U . . .
C21 C 0.75439(15) 0.5456(3) 0.5558(3) 0.0261(8) Uani 1 1 d . . . . .
H21 H 0.791535 0.538384 0.584365 0.031 Uiso 1 1 calc R U . . .
C22 C 0.72234(14) 0.4657(3) 0.5282(3) 0.0219(8) Uani 1 1 d . . . . .
H22 H 0.736770 0.404015 0.536108 0.026 Uiso 1 1 calc R U . . .
C23 C 0.66850(14) 0.4800(3) 0.4887(3) 0.0187(7) Uani 1 1 d . . . . .
C24 C 0.62398(13) 0.4142(3) 0.4505(3) 0.0184(7) Uani 1 1 d . . . . .
C25 C 0.59100(14) 0.2599(3) 0.4291(3) 0.0181(7) Uani 1 1 d . . . . .
C26 C 0.59925(14) 0.1586(3) 0.4500(3) 0.0180(7) Uani 1 1 d . . . . .
C27 C 0.64467(14) 0.1045(3) 0.4958(3) 0.0219(8) Uani 1 1 d . . . . .
H27 H 0.678574 0.131352 0.516694 0.026 Uiso 1 1 calc R U . . .
C28 C 0.63814(16) 0.0080(3) 0.5098(4) 0.0264(8) Uani 1 1 d . . . . .
H28 H 0.668329 -0.031577 0.541553 0.032 Uiso 1 1 calc R U . . .
C29 C 0.58800(16) -0.0311(3) 0.4780(4) 0.0268(8) Uani 1 1 d . . . . .
H29 H 0.584797 -0.096704 0.488794 0.032 Uiso 1 1 calc R U . . .
C30 C 0.54333(15) 0.0237(3) 0.4315(3) 0.0221(8) Uani 1 1 d . . . . .
H30 H 0.509344 -0.003196 0.409350 0.026 Uiso 1 1 calc R U . . .
C31 C 0.54926(14) 0.1190(3) 0.4178(3) 0.0182(7) Uani 1 1 d . . . . .
C32 C 0.51175(14) 0.1970(3) 0.3779(3) 0.0176(7) Uani 1 1 d . . . . .

loop_
_atom_site_aniso_label
_atom_site_aniso_U_11
_atom_site_aniso_U_22
_atom_site_aniso_U_33
_atom_site_aniso_U_23
_atom_site_aniso_U_13
_atom_site_aniso_U_12
Gd01 0.00947(10) 0.01363(11) 0.01007(10) 0.000 0.00412(8) 0.000
N1 0.0163(14) 0.0200(15) 0.0138(13) 0.0006(12) 0.0055(11) -0.0038(12)
C1 0.0159(16) 0.0251(19) 0.0140(16) -0.0002(14) 0.0060(13) -0.0049(15)
C2 0.0152(16) 0.0258(19) 0.0157(16) -0.0017(14) 0.0070(13) -0.0049(15)
N2 0.0129(13) 0.0177(14) 0.0165(14) -0.0022(12) 0.0060(11) -0.0028(12)
N3 0.0141(14) 0.0220(15) 0.0182(14) -0.0037(12) 0.0078(12) -0.0027(12)
C3 0.0189(17) 0.0242(19) 0.0232(19) -0.0022(15) 0.0072(15) -0.0025(16)
N4 0.0118(13) 0.0171(14) 0.0164(14) -0.0026(11) 0.0056(11) -0.0020(12)
C4 0.0209(18) 0.033(2) 0.029(2) -0.0035(17) 0.0116(16) -0.0114(17)
C5 0.0183(17) 0.036(2) 0.028(2) -0.0035(18) 0.0104(16) -0.0054(17)
N5 0.0151(14) 0.0202(14) 0.0144(13) -0.0021(12) 0.0060(11) -0.0035(12)
C6 0.0177(17) 0.0258(19) 0.0241(19) -0.0030(16) 0.0099(15) -0.0018(15)
N6 0.0137(13) 0.0176(14) 0.0148(14) 0.0024(11) 0.0045(11) 0.0004(12)
N7 0.0146(13) 0.0204(15) 0.0148(14) 0.0030(12) 0.0046(11) -0.0022(12)
C7 0.0180(17) 0.0239(18) 0.0158(16) -0.0032(14) 0.0090(14) -0.0032(15)
C8 0.0170(15) 0.0222(17) 0.0143(14) -0.0017(14) 0.0082(12) -0.0065(15)
N8 0.0157(14) 0.0188(14) 0.0155(14) 0.0009(12) 0.0063(11) -0.0031(12)
C9 0.0176(16) 0.0216(17) 0.0168(17) -0.0027(14) 0.0097(14) -0.0014(15)
C12 0.0200(18) 0.0233(19) 0.0259(19) -0.0040(16) 0.0083(16) 0.0050(16)
C11 0.0195(17) 0.0258(19) 0.0236(18) -0.0060(16) 0.0110(15) 0.0020(16)
C10 0.0184(17) 0.0195(17) 0.0206(17) -0.0045(14) 0.0112(14) -0.0012(15)
C13 0.026(2) 0.0215(19) 0.031(2) -0.0045(16) 0.0124(17) 0.0030(16)
C14 0.0220(18) 0.0225(19) 0.0234(19) -0.0072(15) 0.0091(15) -0.0069(15)
C15 0.0198(17) 0.0201(17) 0.0168(16) -0.0037(14) 0.0094(14) -0.0018(14)
C16 0.0170(16) 0.0202(17) 0.0169(16) -0.0016(13) 0.0085(14) -0.0011(14)
C17 0.0191(17) 0.0250(18) 0.0136(16) 0.0010(14) 0.0080(14) -0.0021(15)
C18 0.0154(15) 0.0206(18) 0.0146(15) 0.0018(13) 0.0049(13) -0.0016(14)
C19 0.0214(18) 0.0221(18) 0.0196(18) 0.0009(15) 0.0072(15) -0.0030(15)
C20 0.0185(18) 0.030(2) 0.0238(19) 0.0003(16) 0.0062(15) -0.0090(17)
C21 0.0142(16) 0.035(2) 0.026(2) 0.0002(17) 0.0062(15) -0.0056(17)
C22 0.0173(17) 0.0257(19) 0.0204(18) 0.0025(15) 0.0061(14) 0.0007(15)
C23 0.0180(16) 0.0232(18) 0.0137(15) 0.0001(14) 0.0058(13) -0.0055(15)
C24 0.0153(15) 0.0237(17) 0.0142(14) 0.0008(15) 0.0046(12) -0.0036(16)
C25 0.0164(16) 0.0228(18) 0.0129(15) 0.0030(14) 0.0044(13) 0.0020(15)
C26 0.0147(16) 0.0232(18) 0.0169(16) 0.0008(14) 0.0074(13) 0.0002(14)
C27 0.0159(16) 0.0219(19) 0.0254(18) 0.0039(15) 0.0066(14) -0.0004(15)
C28 0.0226(19) 0.0239(19) 0.031(2) 0.0045(17) 0.0094(17) 0.0032(16)
C29 0.028(2) 0.0185(18) 0.031(2) 0.0028(16) 0.0101(17) -0.0006(16)
C30 0.0217(18) 0.0186(18) 0.0242(19) 0.0002(15) 0.0084(15) -0.0064(15)
C31 0.0182(16) 0.0195(17) 0.0153(16) 0.0013(13) 0.0057(14) 0.0013(14)
C32 0.0169(16) 0.0206(17) 0.0133(15) 0.0003(13) 0.0047(13) -0.0017(14)

loop_
_atom_type_symbol
_atom_type_description
_atom_type_scat_dispersion_real
_atom_type_scat_dispersion_imag
_atom_type_scat_source
C C 0.0033 0.0016 'International Tables Vol C Tables 4.2.6.8 and 6.1.1.4'
H H 0.0000 0.0000 'International Tables Vol C Tables 4.2.6.8 and 6.1.1.4'
Gd Gd -0.1653 3.9035 'International Tables Vol C Tables 4.2.6.8 and 6.1.1.4'
N N 0.0061 0.0033 'International Tables Vol C Tables 4.2.6.8 and 6.1.1.4'

loop_
_geom_angle_atom_site_label_1
_geom_angle_atom_site_label_2
_geom_angle_atom_site_label_3
_geom_angle
_geom_angle_site_symmetry_1
_geom_angle_site_symmetry_3
_geom_angle_publ_flag
N6 Gd01 N6 142.31(14) 2_655 . ?
N6 Gd01 N8 145.16(10) 2_655 . ?
N6 Gd01 N8 70.47(10) . . ?
N6 Gd01 N8 70.47(10) 2_655 2_655 ?
N6 Gd01 N8 145.17(10) . 2_655 ?
N8 Gd01 N8 82.31(14) . 2_655 ?
N6 Gd01 N2 84.21(10) 2_655 . ?
N6 Gd01 N2 108.24(10) . . ?
N8 Gd01 N2 70.12(10) . . ?
N8 Gd01 N2 81.13(10) 2_655 . ?
N6 Gd01 N2 108.24(10) 2_655 2_655 ?
N6 Gd01 N2 84.21(10) . 2_655 ?
N8 Gd01 N2 81.13(10) . 2_655 ?
N8 Gd01 N2 70.13(10) 2_655 2_655 ?
N2 Gd01 N2 141.68(14) . 2_655 ?
N6 Gd01 N4 82.45(10) 2_655 . ?
N6 Gd01 N4 69.79(10) . . ?
N8 Gd01 N4 108.83(10) . . ?
N8 Gd01 N4 142.04(9) 2_655 . ?
N2 Gd01 N4 69.85(10) . . ?
N2 Gd01 N4 145.98(10) 2_655 . ?
N6 Gd01 N4 69.79(10) 2_655 2_655 ?
N6 Gd01 N4 82.45(10) . 2_655 ?
N8 Gd01 N4 142.05(9) . 2_655 ?
N8 Gd01 N4 108.83(10) 2_655 2_655 ?
N2 Gd01 N4 145.98(10) . 2_655 ?
N2 Gd01 N4 69.85(10) 2_655 2_655 ?
N4 Gd01 N4 84.88(14) . 2_655 ?
C32 N1 C1 123.3(3) . . ?
N1 C1 N2 127.5(3) . . ?
N1 C1 C2 123.0(3) . . ?
N2 C1 C2 109.6(3) . . ?
C3 C2 C7 121.2(3) . . ?
C3 C2 C1 132.4(4) . . ?
C7 C2 C1 106.4(3) . . ?
C8 N2 C1 107.9(3) . . ?
C8 N2 Gd01 120.7(2) . . ?
C1 N2 Gd01 122.3(2) . . ?
C8 N3 C9 123.0(3) . . ?
C2 C3 C4 117.7(4) . . ?
C2 C3 H3 121.2 . . ?
C4 C3 H3 121.2 . . ?
C16 N4 C9 108.1(3) . . ?
C16 N4 Gd01 121.0(2) . . ?
C9 N4 Gd01 120.3(2) . . ?
C5 C4 C3 121.0(4) . . ?
C5 C4 H4 119.5 . . ?
C3 C4 H4 119.5 . . ?
C4 C5 C6 121.4(4) . . ?
C4 C5 H5 119.3 . . ?
C6 C5 H5 119.3 . . ?
C16 N5 C17 122.7(3) . . ?
C7 C6 C5 117.3(4) . . ?
C7 C6 H6 121.3 . . ?
C5 C6 H6 121.3 . . ?
C24 N6 C17 108.1(3) . . ?
C24 N6 Gd01 120.9(2) . . ?
C17 N6 Gd01 121.7(2) . . ?
C25 N7 C24 122.9(3) . . ?
C6 C7 C2 121.3(3) . . ?
C6 C7 C8 132.3(4) . . ?
C2 C7 C8 106.3(3) . . ?
N3 C8 N2 127.8(3) . . ?
N3 C8 C7 122.5(3) . . ?
N2 C8 C7 109.7(3) . . ?
C32 N8 C25 108.2(3) . . ?
C32 N8 Gd01 123.2(2) . . ?
C25 N8 Gd01 121.9(2) . . ?
N3 C9 N4 128.0(3) . . ?
N3 C9 C10 122.2(3) . . ?
N4 C9 C10 109.8(3) . . ?
C11 C12 C13 121.7(4) . . ?
C11 C12 H12 119.2 . . ?
C13 C12 H12 119.2 . . ?
C10 C11 C12 116.9(4) . . ?
C10 C11 H11 121.5 . . ?
C12 C11 H11 121.5 . . ?
C11 C10 C15 121.9(4) . . ?
C11 C10 C9 131.6(3) . . ?
C15 C10 C9 106.2(3) . . ?
C14 C13 C12 121.0(4) . . ?
C14 C13 H13 119.5 . . ?
C12 C13 H13 119.5 . . ?
C15 C14 C13 117.9(4) . . ?
C15 C14 H14 121.0 . . ?
C13 C14 H14 121.0 . . ?
C14 C15 C10 120.6(3) . . ?
C14 C15 C16 133.4(3) . . ?
C10 C15 C16 105.7(3) . . ?
N5 C16 N4 127.6(3) . . ?
N5 C16 C15 122.4(3) . . ?
N4 C16 C15 110.1(3) . . ?
N5 C17 N6 127.7(3) . . ?
N5 C17 C18 122.4(3) . . ?
N6 C17 C18 110.0(3) . . ?
C19 C18 C23 121.2(3) . . ?
C19 C18 C17 133.3(3) . . ?
C23 C18 C17 105.5(3) . . ?
C18 C19 C20 117.5(4) . . ?
C18 C19 H19 121.2 . . ?
C20 C19 H19 121.2 . . ?
C21 C20 C19 121.6(4) . . ?
C21 C20 H20 119.2 . . ?
C19 C20 H20 119.2 . . ?
C20 C21 C22 121.0(3) . . ?
C20 C21 H21 119.5 . . ?
C22 C21 H21 119.5 . . ?
C23 C22 C21 117.2(4) . . ?
C23 C22 H22 121.4 . . ?
C21 C22 H22 121.4 . . ?
C22 C23 C18 121.5(3) . . ?
C22 C23 C24 131.9(4) . . ?
C18 C23 C24 106.6(3) . . ?
N7 C24 N6 128.2(3) . . ?
N7 C24 C23 122.1(3) . . ?
N6 C24 C23 109.7(3) . . ?
N7 C25 N8 128.0(3) . . ?
N7 C25 C26 122.5(3) . . ?
N8 C25 C26 109.5(3) . . ?
C27 C26 C31 121.8(3) . . ?
C27 C26 C25 131.9(3) . . ?
C31 C26 C25 106.3(3) . . ?
C26 C27 C28 116.7(3) . . ?
C26 C27 H27 121.7 . . ?
C28 C27 H27 121.7 . . ?
C29 C28 C27 121.3(4) . . ?
C29 C28 H28 119.4 . . ?
C27 C28 H28 119.4 . . ?
C30 C29 C28 121.2(4) . . ?
C30 C29 H29 119.4 . . ?
C28 C29 H29 119.4 . . ?
C29 C30 C31 118.1(3) . . ?
C29 C30 H30 120.9 . . ?
C31 C30 H30 120.9 . . ?
C30 C31 C26 121.0(3) . . ?
C30 C31 C32 132.6(3) . . ?
C26 C31 C32 106.3(3) . . ?
N1 C32 N8 127.7(3) . . ?
N1 C32 C31 122.7(3) . . ?
N8 C32 C31 109.6(3) . . ?

loop_
_geom_bond_atom_site_label_1
_geom_bond_atom_site_label_2
_geom_bond_distance
_geom_bond_site_symmetry_2
_geom_bond_publ_flag
Gd01 N6 2.422(3) 2_655 ?
Gd01 N6 2.422(3) . ?
Gd01 N8 2.431(3) . ?
Gd01 N8 2.431(3) 2_655 ?
Gd01 N2 2.431(3) . ?
Gd01 N2 2.431(3) 2_655 ?
Gd01 N4 2.437(3) . ?
Gd01 N4 2.437(3) 2_655 ?
N1 C32 1.334(4) . ?
N1 C1 1.338(5) . ?
C1 N2 1.373(5) . ?
C1 C2 1.465(5) . ?
C2 C3 1.382(5) . ?
C2 C7 1.394(5) . ?
N2 C8 1.370(4) . ?
N3 C8 1.330(5) . ?
N3 C9 1.332(5) . ?
C3 C4 1.395(5) . ?
C3 H3 0.9500 . ?
N4 C16 1.361(5) . ?
N4 C9 1.368(4) . ?
C4 C5 1.386(6) . ?
C4 H4 0.9500 . ?
C5 C6 1.394(5) . ?
C5 H5 0.9500 . ?
N5 C16 1.341(4) . ?
N5 C17 1.342(5) . ?
C6 C7 1.387(5) . ?
C6 H6 0.9500 . ?
N6 C24 1.369(4) . ?
N6 C17 1.370(5) . ?
N7 C25 1.331(5) . ?
N7 C24 1.336(5) . ?
C7 C8 1.463(5) . ?
N8 C32 1.367(4) . ?
N8 C25 1.369(4) . ?
C9 C10 1.461(5) . ?
C12 C11 1.393(5) . ?
C12 C13 1.398(6) . ?
C12 H12 0.9500 . ?
C11 C10 1.389(5) . ?
C11 H11 0.9500 . ?
C10 C15 1.405(5) . ?
C13 C14 1.392(5) . ?
C13 H13 0.9500 . ?
C14 C15 1.388(5) . ?
C14 H14 0.9500 . ?
C15 C16 1.466(5) . ?
C17 C18 1.472(5) . ?
C18 C19 1.369(5) . ?
C18 C23 1.406(5) . ?
C19 C20 1.396(5) . ?
C19 H19 0.9500 . ?
C20 C21 1.389(6) . ?
C20 H20 0.9500 . ?
C21 C22 1.393(5) . ?
C21 H21 0.9500 . ?
C22 C23 1.386(5) . ?
C22 H22 0.9500 . ?
C23 C24 1.465(5) . ?
C25 C26 1.460(5) . ?
C26 C27 1.384(5) . ?
C26 C31 1.398(5) . ?
C27 C28 1.402(5) . ?
C27 H27 0.9500 . ?
C28 C29 1.400(6) . ?
C28 H28 0.9500 . ?
C29 C30 1.375(5) . ?
C29 H29 0.9500 . ?
C30 C31 1.382(5) . ?
C30 H30 0.9500 . ?
C31 C32 1.459(5) . ?
